data_7062114
loop_
_publ_author_name
'Sadchikova, Elena V.'
'Beliaev, Nikolai A.'
'Alexeeva, Daria L.'
'Safronov, Nikita E.'
'Belskaya, Nataliya P.'

_publ_section_title
;
 Non-aromatic azolo[5,1-c][1,2,4]triazines: a pot, atom and step economic
 (PASE) synthesis, mechanistic insight and fluorescence properties
;
_journal_issue 46
_journal_name_full 'New Journal of Chemistry'
_journal_page_first 22171
_journal_page_last 22184
_journal_paper_doi 10.1039/D2NJ04085A
_journal_volume 46
_journal_year 2022
_chemical_formula_moiety 'C12.75 H14.25 N7 O4 S, 0.25(C H3)'
_chemical_formula_sum 'C13 H15 N7 O4 S'
_chemical_formula_weight 365.38
_space_group_crystal_system monoclinic
_space_group_IT_number 14
_space_group_name_Hall '-P 2ybc'
_space_group_name_H-M_alt 'P 1 21/c 1'
_atom_sites_solution_hydrogens geom
_atom_sites_solution_primary direct
_atom_sites_solution_secondary difmap
_audit_creation_date 2015-12-09
_audit_creation_method
;
  Olex2 1.2-ac2
  (compiled 2012.03.27 svn.r2268, GUI svn.r4156)
;
_audit_update_record
;
2022-06-07 deposited with the CCDC.	2022-10-25 downloaded from the CCDC.
;
_cell_angle_alpha 90.00
_cell_angle_beta 98.275(16)
_cell_angle_gamma 90.00
_cell_formula_units_Z 4
_cell_length_a 18.226(3)
_cell_length_b 12.3104(11)
_cell_length_c 7.2437(11)
_cell_measurement_reflns_used 825
_cell_measurement_temperature 295(2)
_cell_measurement_theta_max 25.6700
_cell_measurement_theta_min 2.7940
_cell_volume 1608.3(4)
_computing_cell_refinement
;
CrysAlisPro, Agilent Technologies,
Version 1.171.36.32 (release 02-08-2013 CrysAlis171 .NET)
(compiled Aug  2 2013,16:46:58)
;
_computing_data_collection
;
CrysAlisPro, Agilent Technologies,
Version 1.171.36.32 (release 02-08-2013 CrysAlis171 .NET)
(compiled Aug  2 2013,16:46:58)
;
_computing_data_reduction
;
CrysAlisPro, Agilent Technologies,
Version 1.171.36.32 (release 02-08-2013 CrysAlis171 .NET)
(compiled Aug  2 2013,16:46:58)
;
_computing_molecular_graphics
;
O. V. Dolomanov, L. J. Bourhis, R. J. Gildea, J. A. K. Howard and H. Puschmann,
OLEX2: a complete structure solution, refinement and analysis program.
J. Appl. Cryst. (2009). 42, 339-341.
;
_computing_publication_material
;
O. V. Dolomanov, L. J. Bourhis, R. J. Gildea, J. A. K. Howard and H. Puschmann,
OLEX2: a complete structure solution, refinement and analysis program.
J. Appl. Cryst. (2009). 42, 339-341.
;
_computing_structure_refinement
;
SHELXL, G.M. Sheldrick, Acta Cryst.
(2008). A64, 112-122
;
_computing_structure_solution
;
SHELXS, G.M. Sheldrick, Acta Cryst.
(2008). A64, 112-122
;
_diffrn_ambient_temperature 295(2)
_diffrn_detector_area_resol_mean 15.9555
_diffrn_measured_fraction_theta_full 0.9776
_diffrn_measured_fraction_theta_max 0.9776
_diffrn_measurement_details
;
#__ type_ start__ end____ width___ exp.time_
  1 omega  -12.00   18.00   1.0000  180.0000
omega____ theta____ kappa____ phi______ frames
    -      -20.6360  -99.0000 -120.0000 30

#__ type_ start__ end____ width___ exp.time_
  2 omega    2.00   87.00   1.0000  180.0000
omega____ theta____ kappa____ phi______ frames
    -       23.1360   57.0000  120.0000 85

#__ type_ start__ end____ width___ exp.time_
  3 omega    8.00   88.00   1.0000  180.0000
omega____ theta____ kappa____ phi______ frames
    -       23.1360   38.0000   30.0000 80
;
_diffrn_measurement_device_type 'Xcalibur, Eos'
_diffrn_measurement_method '\w scans'
_diffrn_orient_matrix_UB_11 -0.0282635000
_diffrn_orient_matrix_UB_12 0.0101190000
_diffrn_orient_matrix_UB_13 0.0557749000
_diffrn_orient_matrix_UB_21 -0.0259943000
_diffrn_orient_matrix_UB_22 0.0080101000
_diffrn_orient_matrix_UB_23 -0.0816128000
_diffrn_orient_matrix_UB_31 -0.0087636000
_diffrn_orient_matrix_UB_32 -0.0561150000
_diffrn_orient_matrix_UB_33 -0.0016590000
_diffrn_radiation_monochromator graphite
_diffrn_radiation_type 'Mo K\a'
_diffrn_radiation_wavelength 0.7107
_diffrn_reflns_av_R_equivalents 0.0340
_diffrn_reflns_av_unetI/netI 0.0638
_diffrn_reflns_limit_h_max 22
_diffrn_reflns_limit_h_min -7
_diffrn_reflns_limit_k_max 15
_diffrn_reflns_limit_k_min -8
_diffrn_reflns_limit_l_max 8
_diffrn_reflns_limit_l_min -9
_diffrn_reflns_number 5855
_diffrn_reflns_theta_full 26.00
_diffrn_reflns_theta_max 26.36
_diffrn_reflns_theta_min 2.26
_diffrn_source 'Enhance (Mo) X-ray Source'
_exptl_absorpt_coefficient_mu 0.238
_exptl_absorpt_correction_T_max 1.00000
_exptl_absorpt_correction_T_min 0.88448
_exptl_absorpt_correction_type multi-scan
_exptl_absorpt_process_details
;
CrysAlisPro, Agilent Technologies,
Version 1.171.36.32 (release 02-08-2013 CrysAlis171 .NET)
(compiled Aug  2 2013,16:46:58)
Empirical absorption correction using spherical harmonics,
 implemented in SCALE3 ABSPACK scaling algorithm.
;
_exptl_crystal_colour orange
_exptl_crystal_colour_primary orange
_exptl_crystal_density_diffrn 1.509
_exptl_crystal_density_method 'not measured'
_exptl_crystal_description plate
_exptl_crystal_F_000 760
_exptl_crystal_recrystallization_method 'Re-crystallisation from solvent: Ethanol'
_exptl_crystal_size_max 0.25
_exptl_crystal_size_mid 0.11
_exptl_crystal_size_min 0.01
_refine_diff_density_max 0.217
_refine_diff_density_min -0.223
_refine_diff_density_rms 0.049
_refine_ls_extinction_method none
_refine_ls_goodness_of_fit_ref 1.006
_refine_ls_hydrogen_treatment mixed
_refine_ls_matrix_type full
_refine_ls_number_parameters 260
_refine_ls_number_reflns 3198
_refine_ls_number_restraints 26
_refine_ls_restrained_S_all 1.011
_refine_ls_R_factor_all 0.1045
_refine_ls_R_factor_gt 0.0531
_refine_ls_shift/su_max 0.000
_refine_ls_shift/su_mean 0.000
_refine_ls_structure_factor_coef Fsqd
_refine_ls_weighting_details 'calc w=1/[\s^2^(Fo^2^)+(0.0650P)^2^+0.0450P] where P=(Fo^2^+2Fc^2^)/3'
_refine_ls_weighting_scheme calc
_refine_ls_wR_factor_gt 0.1198
_refine_ls_wR_factor_ref 0.1483
_reflns_number_gt 1893
_reflns_number_total 3198
_reflns_threshold_expression >2sigma(I)
_cod_data_source_file d2nj04085a2.cif
_cod_data_source_block exp_788
_cod_database_code 7062114
_reflns_odcompleteness_completeness 80.38
_reflns_odcompleteness_iscentric 1
_reflns_odcompleteness_theta 28.22

loop_
_space_group_symop_id
_space_group_symop_operation_xyz
1 'x, y, z'
2 '-x, y+1/2, -z+1/2'
3 '-x, -y, -z'
4 'x, -y-1/2, z-1/2'

loop_
_atom_site_label
_atom_site_type_symbol
_atom_site_fract_x
_atom_site_fract_y
_atom_site_fract_z
_atom_site_U_iso_or_equiv
_atom_site_adp_type
_atom_site_occupancy
_atom_site_symmetry_multiplicity
_atom_site_calc_flag
_atom_site_refinement_flags
_atom_site_disorder_assembly
_atom_site_disorder_group
N7 N 0.13877(13) 0.18781(17) -0.0942(3) 0.0386(6) Uani 1 1 d . . .
N1 N 0.10560(13) -0.02849(16) -0.1201(3) 0.0396(6) Uani 1 1 d . . .
O3 O 0.22758(12) -0.02482(15) -0.2031(3) 0.0489(6) Uani 1 1 d . . .
N6 N 0.07372(15) 0.15308(19) -0.1868(4) 0.0417(7) Uani 1 1 d . . .
N12 N 0.37904(15) 0.2029(2) 0.2004(4) 0.0591(8) Uani 1 1 d . . .
N3 N 0.00254(14) -0.12052(18) -0.2163(4) 0.0449(7) Uani 1 1 d . . .
O1 O 0.31374(14) -0.0615(2) 0.2084(4) 0.0737(8) Uani 1 1 d . . .
C4 C -0.00986(16) -0.0107(2) -0.2544(4) 0.0387(7) Uani 1 1 d . . .
N13 N 0.35441(16) 0.3009(2) 0.1792(4) 0.0631(8) Uani 1 1 d . . .
C9 C 0.18327(17) -0.0028(2) -0.0608(5) 0.0390(7) Uani 1 1 d . . .
C5 C 0.05384(16) 0.0458(2) -0.1933(4) 0.0361(7) Uani 1 1 d . . .
O4 O -0.08783(14) 0.13206(16) -0.3664(4) 0.0712(8) Uani 1 1 d . . .
C8 C 0.18918(16) 0.1173(2) -0.0285(4) 0.0377(7) Uani 1 1 d . . .
N15 N -0.13498(17) -0.0369(2) -0.3949(5) 0.0578(9) Uani 1 1 d . . .
C11 C 0.32737(18) 0.1248(2) 0.1374(5) 0.0462(8) Uani 1 1 d . . .
C2 C 0.07128(18) -0.1276(2) -0.1373(4) 0.0462(8) Uani 1 1 d . . .
H2 H 0.0944 -0.1926 -0.0972 0.055 Uiso 1 1 calc R . .
O2 O 0.42321(15) 0.0006(2) 0.1509(5) 0.0936(10) Uani 1 1 d . . .
C21 C -0.07976(18) 0.0338(2) -0.3429(4) 0.0459(8) Uani 1 1 d . . .
C10 C 0.25888(17) 0.1658(2) 0.0610(4) 0.0398(7) Uani 1 1 d . . .
C14 C 0.3525(2) 0.0110(3) 0.1689(5) 0.0587(10) Uani 1 1 d . A .
C22 C 0.2448(2) -0.1378(3) -0.2263(6) 0.0675(11) Uani 1 1 d . . .
H22A H 0.2027 -0.1751 -0.2955 0.081 Uiso 1 1 calc R . .
H22B H 0.2571 -0.1726 -0.1057 0.081 Uiso 1 1 calc R . .
C23 C 0.3093(3) -0.1420(4) -0.3305(7) 0.1079(18) Uani 1 1 d . . .
H23A H 0.2951 -0.1136 -0.4538 0.162 Uiso 1 1 calc R . .
H23B H 0.3253 -0.2159 -0.3385 0.162 Uiso 1 1 calc R . .
H23C H 0.3491 -0.0993 -0.2665 0.162 Uiso 1 1 calc R . .
C17 C 0.4599(15) -0.105(2) 0.174(2) 0.086(3) Uani 0.50 1 d PDU A 2
H17A H 0.5075 -0.1002 0.1289 0.103 Uiso 0.50 1 calc PR A 2
H17B H 0.4301 -0.1582 0.0990 0.103 Uiso 0.50 1 calc PR A 2
S1 S 0.26579(5) 0.30291(6) 0.07692(13) 0.0535(3) Uani 1 1 d . . .
C20 C 0.4604(8) -0.1639(13) 0.077(2) 0.161(6) Uani 0.50 1 d P A 1
H20A H 0.4858 -0.1254 -0.0096 0.242 Uiso 0.50 1 calc PR A 1
H20B H 0.4104 -0.1785 0.0213 0.242 Uiso 0.50 1 calc PR A 1
H20C H 0.4855 -0.2312 0.1106 0.242 Uiso 0.50 1 calc PR A 1
C19 C 0.484(2) -0.091(2) 0.391(3) 0.108(7) Uani 0.25 1 d PDU B 3
H19A H 0.5137 -0.0267 0.4160 0.162 Uiso 0.25 1 d PR B 3
H19B H 0.4391 -0.0833 0.4447 0.162 Uiso 0.25 1 d PR B 3
H19C H 0.5112 -0.1527 0.4440 0.162 Uiso 0.25 1 d PR B 3
C18 C 0.4596(15) -0.101(2) 0.236(2) 0.086(3) Uani 0.50 1 d PU A 1
H18A H 0.5094 -0.0873 0.2990 0.103 Uiso 0.50 1 calc PR A 1
H18B H 0.4305 -0.1350 0.3225 0.103 Uiso 0.50 1 calc PR A 1
H9 H 0.1987(16) -0.044(2) 0.046(4) 0.041(8) Uiso 1 1 d . . .
C12 C 0.472(2) -0.141(2) 0.379(3) 0.108(7) Uani 0.25 1 d PDU A 2
H12A H 0.4272 -0.1735 0.4091 0.162 Uiso 0.25 1 calc PR A 2
H12B H 0.4847 -0.0795 0.4581 0.162 Uiso 0.25 1 calc PR A 2
H12C H 0.5114 -0.1935 0.3978 0.162 Uiso 0.25 1 calc PR A 2
H6 H 0.047(2) 0.202(3) -0.219(5) 0.064(12) Uiso 1 1 d . . .
H15A H -0.1281(18) -0.099(3) -0.387(4) 0.048(10) Uiso 1 1 d . . .
H15B H -0.173(2) -0.016(3) -0.478(5) 0.078(13) Uiso 1 1 d . . .

loop_
_atom_site_aniso_label
_atom_site_aniso_U_11
_atom_site_aniso_U_22
_atom_site_aniso_U_33
_atom_site_aniso_U_23
_atom_site_aniso_U_13
_atom_site_aniso_U_12
N7 0.0297(14) 0.0317(12) 0.0526(16) -0.0013(11) -0.0005(11) -0.0002(11)
N1 0.0342(15) 0.0260(11) 0.0568(17) 0.0022(10) 0.0003(12) -0.0013(11)
O3 0.0463(14) 0.0349(11) 0.0660(15) -0.0020(10) 0.0102(11) 0.0074(10)
N6 0.0328(15) 0.0257(12) 0.0629(18) 0.0002(12) -0.0057(13) 0.0002(12)
N12 0.0386(17) 0.0514(16) 0.082(2) -0.0041(15) -0.0075(14) -0.0011(14)
N3 0.0393(16) 0.0303(12) 0.0632(18) 0.0008(11) 0.0006(13) -0.0051(11)
O1 0.0504(16) 0.0582(15) 0.106(2) 0.0275(14) -0.0090(14) -0.0021(13)
C4 0.0361(18) 0.0293(13) 0.0493(18) -0.0007(12) 0.0013(14) -0.0025(13)
N13 0.0423(18) 0.0504(16) 0.091(2) -0.0096(15) -0.0105(16) -0.0055(14)
C9 0.0332(18) 0.0322(14) 0.0501(19) 0.0036(14) 0.0012(15) 0.0004(13)
C5 0.0335(17) 0.0289(14) 0.0449(18) 0.0013(12) 0.0019(13) 0.0004(13)
O4 0.0579(17) 0.0317(12) 0.114(2) 0.0069(12) -0.0202(15) -0.0032(11)
C8 0.0325(17) 0.0318(14) 0.0484(18) -0.0010(13) 0.0040(14) -0.0011(13)
N15 0.0413(19) 0.0343(16) 0.090(2) 0.0038(15) -0.0174(17) -0.0046(14)
C11 0.0363(19) 0.0409(16) 0.059(2) -0.0027(14) 0.0005(15) -0.0013(14)
C2 0.045(2) 0.0272(14) 0.064(2) 0.0014(13) -0.0021(16) -0.0035(14)
O2 0.0461(18) 0.0592(16) 0.176(3) 0.0221(17) 0.0186(18) 0.0184(14)
C21 0.044(2) 0.0340(15) 0.058(2) 0.0008(14) 0.0010(15) -0.0041(15)
C10 0.0347(18) 0.0377(15) 0.0462(18) -0.0032(13) 0.0028(14) 0.0017(13)
C14 0.043(2) 0.050(2) 0.079(3) 0.0050(18) -0.0063(19) 0.0031(18)
C22 0.074(3) 0.0397(18) 0.087(3) -0.0087(17) 0.005(2) 0.0198(18)
C23 0.111(4) 0.089(3) 0.129(4) -0.027(3) 0.039(4) 0.037(3)
C17 0.075(3) 0.074(3) 0.108(8) 0.004(6) 0.008(6) 0.021(3)
S1 0.0423(5) 0.0367(4) 0.0773(6) -0.0097(4) -0.0057(4) -0.0001(4)
C20 0.114(12) 0.148(13) 0.213(19) 0.032(11) -0.008(12) 0.020(10)
C19 0.096(10) 0.115(15) 0.114(9) 0.048(9) 0.019(7) 0.021(12)
C18 0.075(3) 0.074(3) 0.108(8) 0.004(6) 0.008(6) 0.021(3)
C12 0.096(10) 0.115(15) 0.114(9) 0.048(9) 0.019(7) 0.021(12)

loop_
_atom_type_symbol
_atom_type_description
_atom_type_scat_dispersion_real
_atom_type_scat_dispersion_imag
_atom_type_scat_source
C C 0.0033 0.0016 'International Tables Vol C Tables 4.2.6.8 and 6.1.1.4'
H H 0.0000 0.0000 'International Tables Vol C Tables 4.2.6.8 and 6.1.1.4'
N N 0.0061 0.0033 'International Tables Vol C Tables 4.2.6.8 and 6.1.1.4'
O O 0.0106 0.0060 'International Tables Vol C Tables 4.2.6.8 and 6.1.1.4'
S S 0.1246 0.1234 'International Tables Vol C Tables 4.2.6.8 and 6.1.1.4'

loop_
_geom_angle_atom_site_label_1
_geom_angle_atom_site_label_2
_geom_angle_atom_site_label_3
_geom_angle
_geom_angle_site_symmetry_1
_geom_angle_site_symmetry_3
_geom_angle_publ_flag
C8 N7 N6 119.7(2) . . ?
C5 N1 C9 123.9(2) . . ?
C5 N1 C2 106.3(2) . . ?
C2 N1 C9 129.3(2) . . ?
C9 O3 C22 115.1(2) . . ?
N7 N6 C5 122.3(2) . . ?
N7 N6 H6 111(3) . . ?
C5 N6 H6 126(3) . . ?
N13 N12 C11 113.8(3) . . ?
C2 N3 C4 105.7(2) . . ?
N3 C4 C21 124.2(2) . . ?
C5 C4 N3 108.9(2) . . ?
C5 C4 C21 126.9(2) . . ?
N12 N13 S1 111.3(2) . . ?
N1 C9 C8 107.8(2) . . ?
N1 C9 H9 107.0(18) . . ?
O3 C9 N1 112.0(2) . . ?
O3 C9 C8 105.4(2) . . ?
O3 C9 H9 111.3(18) . . ?
C8 C9 H9 113.3(16) . . ?
N1 C5 N6 118.0(3) . . ?
N1 C5 C4 106.9(2) . . ?
N6 C5 C4 135.1(3) . . ?
N7 C8 C9 124.7(3) . . ?
N7 C8 C10 114.3(2) . . ?
C10 C8 C9 120.5(2) . . ?
C21 N15 H15A 121(2) . . ?
C21 N15 H15B 118(2) . . ?
H15A N15 H15B 116(3) . . ?
N12 C11 C10 114.4(3) . . ?
N12 C11 C14 115.3(3) . . ?
C10 C11 C14 130.3(3) . . ?
N1 C2 H2 123.9 . . ?
N3 C2 N1 112.2(2) . . ?
N3 C2 H2 123.9 . . ?
C14 O2 C17 120.9(11) . . ?
C14 O2 C18 114.7(10) . . ?
C17 O2 C18 17.5(11) . . ?
O4 C21 C4 120.9(3) . . ?
O4 C21 N15 122.0(3) . . ?
N15 C21 C4 117.1(3) . . ?
C8 C10 S1 119.1(2) . . ?
C11 C10 C8 134.6(3) . . ?
C11 C10 S1 106.3(2) . . ?
O1 C14 C11 124.2(3) . . ?
O1 C14 O2 124.6(3) . . ?
O2 C14 C11 111.1(3) . . ?
O3 C22 H22A 110.3 . . ?
O3 C22 H22B 110.3 . . ?
O3 C22 C23 107.2(3) . . ?
H22A C22 H22B 108.5 . . ?
C23 C22 H22A 110.3 . . ?
C23 C22 H22B 110.3 . . ?
C22 C23 H23A 109.5 . . ?
C22 C23 H23B 109.5 . . ?
C22 C23 H23C 109.5 . . ?
H23A C23 H23B 109.5 . . ?
H23A C23 H23C 109.5 . . ?
H23B C23 H23C 109.5 . . ?
O2 C17 H17A 109.3 . . ?
O2 C17 H17B 109.3 . . ?
O2 C17 C12 111.7(17) . . ?
H17A C17 H17B 107.9 . . ?
C12 C17 H17A 109.3 . . ?
C12 C17 H17B 109.3 . . ?
N13 S1 C10 94.19(14) . . ?
H19A C19 H19B 109.5 . . ?
H19A C19 H19C 109.4 . . ?
H19B C19 H19C 109.5 . . ?
O2 C18 H18A 111.7 . . ?
O2 C18 H18B 111.7 . . ?
C20 C18 O2 100.4(12) . . ?
C20 C18 H18A 111.7 . . ?
C20 C18 H18B 111.7 . . ?
H18A C18 H18B 109.5 . . ?
C17 C12 H19B 102.8 . . ?
C17 C12 H19C 127.1 . . ?
C17 C12 H12A 109.5 . . ?
C17 C12 H12B 109.5 . . ?
C17 C12 H12C 109.5 . . ?
H19B C12 H19C 110.9 . . ?
H12A C12 H12B 109.5 . . ?
H12A C12 H12C 109.5 . . ?
H12B C12 H12C 109.5 . . ?

loop_
_geom_bond_atom_site_label_1
_geom_bond_atom_site_label_2
_geom_bond_distance
_geom_bond_site_symmetry_2
_geom_bond_publ_flag
N7 N6 1.345(3) . ?
N7 C8 1.303(3) . ?
N1 C9 1.454(4) . ?
N1 C5 1.365(3) . ?
N1 C2 1.369(3) . ?
O3 C9 1.423(4) . ?
O3 C22 1.441(3) . ?
N6 C5 1.368(3) . ?
N6 H6 0.79(3) . ?
N12 N13 1.289(3) . ?
N12 C11 1.377(4) . ?
N3 C4 1.391(3) . ?
N3 C2 1.303(4) . ?
O1 C14 1.198(4) . ?
C4 C5 1.372(4) . ?
C4 C21 1.449(4) . ?
N13 S1 1.678(3) . ?
C9 C8 1.499(4) . ?
C9 H9 0.93(3) . ?
O4 C21 1.228(3) . ?
C8 C10 1.467(4) . ?
N15 C21 1.342(4) . ?
N15 H15A 0.77(3) . ?
N15 H15B 0.88(4) . ?
C11 C10 1.385(4) . ?
C11 C14 1.481(4) . ?
C2 H2 0.9300 . ?
O2 C14 1.321(4) . ?
O2 C17 1.46(2) . ?
O2 C18 1.51(2) . ?
C10 S1 1.695(3) . ?
C22 H22A 0.9700 . ?
C22 H22B 0.9700 . ?
C22 C23 1.485(6) . ?
C23 H23A 0.9600 . ?
C23 H23B 0.9600 . ?
C23 H23C 0.9600 . ?
C17 H17A 0.9700 . ?
C17 H17B 0.9700 . ?
C17 C12 1.539(18) . ?
C20 H20A 0.9600 . ?
C20 H20B 0.9600 . ?
C20 H20C 0.9600 . ?
C20 C18 1.38(2) . ?
C19 H19A 0.9595 . ?
C19 H19B 0.9606 . ?
C19 H19C 0.9593 . ?
C18 H18A 0.9700 . ?
C18 H18B 0.9700 . ?
C12 H19B 1.0839 . ?
C12 H19C 0.8108 . ?
C12 H12A 0.9600 . ?
C12 H12B 0.9600 . ?
C12 H12C 0.9600 . ?
